data_4319778
loop_
_publ_author_name
'Masahiro Sadakane'
'Michael H. Dickman'
'Michael T. Pope'

_publ_section_title
;
 Chiral Polyoxotungstates. 1. Stereoselective Interaction of Amino Acids
 with Enantiomers of [CeIII(\a1-P2W17O61)(H2O)x]7-. The Structure of
 dl-[Ce2(H2O)8(P2W17O61)2]14-
;
_journal_name_full 'Inorganic Chemistry'
_journal_page_first 2715
_journal_page_last 2719
_journal_paper_doi 10.1021/ic0014383
_journal_volume 40
_journal_year 2001
_chemical_formula_sum 'Ce2 H124 K0.5 N13.5 O157 P4 W34'
_chemical_formula_weight 9500.70
_chemical_name_systematic
; 
 ? 
;
_space_group_IT_number 2
_symmetry_cell_setting triclinic
_symmetry_space_group_name_Hall '-P 1'
_symmetry_space_group_name_H-M 'P -1'
_atom_sites_solution_hydrogens none
_atom_sites_solution_primary direct
_atom_sites_solution_secondary difmap
_audit_creation_method SHELXL-97
_cell_angle_alpha 99.6170(10)
_cell_angle_beta 105.4500(10)
_cell_angle_gamma 101.1320(10)
_cell_formula_units_Z 2
_cell_length_a 15.8523(9)
_cell_length_b 17.4382(10)
_cell_length_c 29.3322(16)
_cell_measurement_reflns_used 8137
_cell_measurement_temperature 173(2)
_cell_measurement_theta_max 28.10
_cell_measurement_theta_min 2.23
_cell_volume 7460.9(7)
_computing_cell_refinement 'Bruker SMART'
_computing_data_collection 'Bruker SMART'
_computing_data_reduction 'Bruker SHELXTL'
_computing_molecular_graphics 'Bruker SHELXTL'
_computing_publication_material 'Bruker SHELXTL'
_computing_structure_refinement 'SHELXL-97 (Sheldrick, 1997)'
_computing_structure_solution 'SHELXS-97 (Sheldrick, 1990)'
_diffrn_ambient_temperature 173(2)
_diffrn_measured_fraction_theta_full 0.962
_diffrn_measured_fraction_theta_max 0.962
_diffrn_measurement_device_type 'Bruker SMART CCD area detector'
_diffrn_measurement_method 'omega scans'
_diffrn_radiation_monochromator graphite
_diffrn_radiation_source 'normal-focus sealed tube'
_diffrn_radiation_type MoK\a
_diffrn_radiation_wavelength 0.71073
_diffrn_reflns_av_R_equivalents 0.0706
_diffrn_reflns_av_sigmaI/netI 0.0920
_diffrn_reflns_limit_h_max 21
_diffrn_reflns_limit_h_min -21
_diffrn_reflns_limit_k_max 23
_diffrn_reflns_limit_k_min -22
_diffrn_reflns_limit_l_max 38
_diffrn_reflns_limit_l_min -39
_diffrn_reflns_number 86451
_diffrn_reflns_theta_full 28.35
_diffrn_reflns_theta_max 28.35
_diffrn_reflns_theta_min 1.22
_diffrn_standards_decay_% 0
_exptl_absorpt_coefficient_mu 26.866
_exptl_absorpt_correction_T_max 0.245
_exptl_absorpt_correction_T_min 0.120
_exptl_absorpt_correction_type multi-scan
_exptl_absorpt_process_details 'Blessing, 1995'
_exptl_crystal_colour orange
_exptl_crystal_density_diffrn 4.229
_exptl_crystal_density_method 'not measured'
_exptl_crystal_description block
_exptl_crystal_F_000 8352
_exptl_crystal_size_max 0.18
_exptl_crystal_size_mid 0.16
_exptl_crystal_size_min 0.08
_refine_diff_density_max 3.479
_refine_diff_density_min -3.585
_refine_diff_density_rms 0.576
_refine_ls_extinction_method none
_refine_ls_goodness_of_fit_ref 1.006
_refine_ls_matrix_type full
_refine_ls_number_parameters 1115
_refine_ls_number_reflns 35882
_refine_ls_number_restraints 0
_refine_ls_restrained_S_all 1.006
_refine_ls_R_factor_all 0.0915
_refine_ls_R_factor_gt 0.0519
_refine_ls_shift/su_max 0.001
_refine_ls_shift/su_mean 0.000
_refine_ls_structure_factor_coef Fsqd
_refine_ls_weighting_details 'calc w=1/[\s^2^(Fo^2^)+(0.0470P)^2^+218.0000P] where P=(Fo^2^+2Fc^2^)/3'
_refine_ls_weighting_scheme calc
_refine_ls_wR_factor_gt 0.1133
_refine_ls_wR_factor_ref 0.1346
_reflns_number_gt 24546
_reflns_number_total 35882
_reflns_threshold_expression >2sigma(I)
_cod_data_source_file ic0014383.cif
_cod_data_source_block a1
_cod_depositor_comments
;
The following automatic conversions were performed:

'_symmetry_cell_setting' value 'Triclinic' changed to 'triclinic'
according to the built-in table from CIF Core dictionary named
'cif_core.dic' version 2.4.1 from 2010-06-29.

Automatic conversion script
Id: cif_fix_values 1646 2011-03-28 12:23:43Z adriana 
;
_cod_original_formula_sum 'H124 Ce2 K0.50 N13.50 O157 P4 W34'
_cod_database_code 4319778

loop_
_symmetry_equiv_pos_as_xyz
'x, y, z'
'-x, -y, -z'

loop_
_atom_site_label
_atom_site_type_symbol
_atom_site_fract_x
_atom_site_fract_y
_atom_site_fract_z
_atom_site_U_iso_or_equiv
_atom_site_adp_type
_atom_site_occupancy
_atom_site_symmetry_multiplicity
_atom_site_calc_flag
_atom_site_refinement_flags
_atom_site_disorder_assembly
_atom_site_disorder_group
Ce1 Ce 0.65739(6) 0.30640(5) 0.74081(3) 0.01343(19) Uani 1 1 d . . .
Ce2 Ce 0.88040(6) 0.69914(6) 0.78593(3) 0.01363(19) Uani 1 1 d . . .
P1 P 0.7784(3) 0.3085(2) 0.61022(15) 0.0103(8) Uani 1 1 d . . .
P2 P 0.9613(3) 0.1948(2) 0.66747(15) 0.0097(8) Uani 1 1 d . . .
P3 P 0.7369(3) 0.6959(2) 0.90799(15) 0.0091(8) Uani 1 1 d . . .
P4 P 0.5459(3) 0.7905(2) 0.83844(15) 0.0101(8) Uani 1 1 d . . .
W1 W 0.64187(5) 0.43666(4) 0.63490(2) 0.01377(14) Uani 1 1 d . . .
W2 W 0.73083(5) 0.45251(4) 0.54081(2) 0.01449(14) Uani 1 1 d . . .
W3 W 0.56584(5) 0.29074(4) 0.53040(2) 0.01418(14) Uani 1 1 d . . .
W4 W 0.61403(5) 0.15597(4) 0.61521(2) 0.01326(14) Uani 1 1 d . . .
W5 W 0.70360(5) 0.14991(4) 0.50760(2) 0.01385(14) Uani 1 1 d . . .
W6 W 0.86622(5) 0.31030(4) 0.51259(2) 0.01390(14) Uani 1 1 d . . .
W7 W 0.96236(5) 0.47258(4) 0.62365(2) 0.01362(14) Uani 1 1 d . . .
W8 W 0.86655(5) 0.45978(4) 0.71614(2) 0.01232(14) Uani 1 1 d . . .
W9 W 1.04605(5) 0.35790(4) 0.76835(2) 0.01276(14) Uani 1 1 d . . .
W10 W 1.13575(5) 0.36435(4) 0.67670(2) 0.01423(14) Uani 1 1 d . . .
W11 W 1.04081(5) 0.20308(4) 0.56452(2) 0.01493(14) Uani 1 1 d . . .
W12 W 0.87711(5) 0.04493(4) 0.55958(2) 0.01495(14) Uani 1 1 d . . .
W13 W 0.78185(5) 0.03860(4) 0.66120(3) 0.01467(14) Uani 1 1 d . . .
W14 W 0.86017(5) 0.18646(4) 0.76228(2) 0.01352(14) Uani 1 1 d . . .
W15 W 1.09461(5) 0.16078(4) 0.77420(2) 0.01439(14) Uani 1 1 d . . .
W16 W 1.01271(5) 0.00751(4) 0.67387(3) 0.01562(15) Uani 1 1 d . . .
W17 W 1.17976(5) 0.16423(4) 0.67794(3) 0.01564(15) Uani 1 1 d . . .
W18 W 0.89082(5) 0.57701(4) 0.89476(2) 0.01378(14) Uani 1 1 d . . .
W19 W 0.78707(5) 0.56027(4) 0.98382(2) 0.01334(14) Uani 1 1 d . . .
W20 W 0.94508(5) 0.72899(4) 0.99550(2) 0.01369(14) Uani 1 1 d . . .
W21 W 0.89606(5) 0.85578(4) 0.90608(2) 0.01299(14) Uani 1 1 d . . .
W22 W 0.78875(5) 0.85644(4) 1.00709(2) 0.01291(14) Uani 1 1 d . . .
W23 W 0.63160(5) 0.69046(4) 0.99948(2) 0.01282(14) Uani 1 1 d . . .
W24 W 0.56235(5) 0.52153(4) 0.89198(2) 0.01327(14) Uani 1 1 d . . .
W25 W 0.67017(5) 0.54146(4) 0.80528(2) 0.01281(14) Uani 1 1 d . . .
W26 W 0.48558(5) 0.62582(4) 0.74020(2) 0.01393(14) Uani 1 1 d . . .
W27 W 0.38191(5) 0.61095(4) 0.82568(2) 0.01409(14) Uani 1 1 d . . .
W28 W 0.44784(5) 0.77828(4) 0.93347(2) 0.01314(14) Uani 1 1 d . . .
W29 W 0.60561(5) 0.94333(4) 0.94367(2) 0.01328(14) Uani 1 1 d . . .
W30 W 0.71799(5) 0.95613(4) 0.84935(2) 0.01347(14) Uani 1 1 d . . .
W31 W 0.66690(5) 0.80460(4) 0.75122(2) 0.01371(14) Uani 1 1 d . . .
W32 W 0.42441(5) 0.81624(4) 0.72541(2) 0.01406(14) Uani 1 1 d . . .
W33 W 0.47899(5) 0.96929(4) 0.82354(2) 0.01350(14) Uani 1 1 d . . .
W34 W 0.31898(5) 0.80214(4) 0.81259(2) 0.01375(14) Uani 1 1 d . . .
O1A O 0.5910(8) 0.5086(7) 0.6554(4) 0.019(3) Uiso 1 1 d . . .
O1B O 0.6800(8) 0.4985(7) 0.5839(4) 0.018(3) Uiso 1 1 d . . .
O1C O 0.7676(8) 0.4832(6) 0.6713(4) 0.016(2) Uiso 1 1 d . . .
O1D O 0.6272(8) 0.3648(7) 0.6683(4) 0.019(3) Uiso 1 1 d . . .
O1P O 0.7073(7) 0.3551(6) 0.5874(4) 0.013(2) Uiso 1 1 d . . .
O2A O 0.7347(8) 0.5213(7) 0.5050(4) 0.022(3) Uiso 1 1 d . . .
O2B O 0.6159(8) 0.3771(6) 0.5047(4) 0.013(2) Uiso 1 1 d . . .
O2C O 0.7840(8) 0.3723(6) 0.5097(4) 0.014(2) Uiso 1 1 d . . .
O2P O 0.7348(8) 0.2492(6) 0.6348(4) 0.016(3) Uiso 1 1 d . . .
O3A O 0.4570(8) 0.2580(7) 0.4906(4) 0.021(3) Uiso 1 1 d . . .
O3B O 0.5456(8) 0.3737(7) 0.5776(4) 0.018(3) Uiso 1 1 d . . .
O3C O 0.5615(8) 0.2229(7) 0.5744(4) 0.018(3) Uiso 1 1 d . . .
O3P O 0.8033(8) 0.2636(6) 0.5673(4) 0.014(2) Uiso 1 1 d . . .
O4A O 0.5197(8) 0.0749(6) 0.5898(4) 0.015(2) Uiso 1 1 d . . .
O4C O 0.6602(8) 0.1243(6) 0.5547(4) 0.015(2) Uiso 1 1 d . . .
O4D O 0.5918(8) 0.1979(6) 0.6680(4) 0.015(2) Uiso 1 1 d . . .
O4E O 0.6941(8) 0.0937(7) 0.6447(4) 0.017(3) Uiso 1 1 d . . .
O4P O 0.8606(7) 0.3723(6) 0.6442(4) 0.009(2) Uiso 1 1 d . . .
O5A O 0.6347(8) 0.0771(7) 0.4581(4) 0.016(3) Uiso 1 1 d . . .
O5B O 0.7764(8) 0.2156(6) 0.4759(4) 0.014(2) Uiso 1 1 d . . .
O5C O 0.6288(8) 0.2269(6) 0.5013(4) 0.013(2) Uiso 1 1 d . . .
O5E O 0.8018(8) 0.1012(7) 0.5250(4) 0.016(3) Uiso 1 1 d . . .
O5P O 1.0054(7) 0.2845(6) 0.6882(4) 0.012(2) Uiso 1 1 d . . .
O6A O 0.9068(9) 0.3368(7) 0.4668(5) 0.024(3) Uiso 1 1 d . . .
O6C O 0.9453(8) 0.3882(7) 0.5688(4) 0.021(3) Uiso 1 1 d . . .
O6E O 0.9468(8) 0.2401(7) 0.5315(4) 0.020(3) Uiso 1 1 d . . .
O6P O 0.9410(8) 0.1717(6) 0.6125(4) 0.015(2) Uiso 1 1 d . . .
O7A O 1.0307(8) 0.5502(7) 0.6125(4) 0.020(3) Uiso 1 1 d . . .
O7B O 0.9472(7) 0.5198(6) 0.6814(4) 0.011(2) Uiso 1 1 d . . .
O7C O 0.8485(7) 0.4881(6) 0.5851(4) 0.011(2) Uiso 1 1 d . . .
O7E O 1.0550(8) 0.4291(7) 0.6584(4) 0.020(3) Uiso 1 1 d . . .
O7P O 0.8782(7) 0.1655(6) 0.6834(4) 0.012(2) Uiso 1 1 d . . .
O8A O 0.8905(8) 0.5469(6) 0.7623(4) 0.015(2) Uiso 1 1 d . . .
O8D O 0.8002(8) 0.3848(6) 0.7331(4) 0.016(2) Uiso 1 1 d . . .
O8E O 0.9761(8) 0.4239(6) 0.7421(4) 0.016(3) Uiso 1 1 d . . .
O8P O 1.0344(8) 0.1481(6) 0.6897(4) 0.013(2) Uiso 1 1 d . . .
O9A O 1.0919(8) 0.4147(7) 0.8279(4) 0.017(3) Uiso 1 1 d . . .
O9B O 1.1412(8) 0.3989(6) 0.7427(4) 0.014(2) Uiso 1 1 d . . .
O9C O 1.1076(7) 0.2704(6) 0.7788(4) 0.013(2) Uiso 1 1 d . . .
O9P O 0.8107(8) 0.6544(6) 0.9354(4) 0.013(2) Uiso 1 1 d . . .
O10A O 1.2337(9) 0.4272(7) 0.6768(5) 0.023(3) Uiso 1 1 d . . .
O10C O 1.0893(8) 0.3035(7) 0.6106(4) 0.020(3) Uiso 1 1 d . . .
O10P O 0.7810(7) 0.7550(6) 0.8835(4) 0.012(2) Uiso 1 1 d . . .
O11A O 1.1089(8) 0.2137(7) 0.5291(4) 0.021(3) Uiso 1 1 d . . .
O11B O 0.9717(8) 0.0934(7) 0.5364(4) 0.016(3) Uiso 1 1 d . . .
O11C O 1.1173(8) 0.1610(6) 0.6135(4) 0.014(2) Uiso 1 1 d . . .
O11P O 0.7022(7) 0.7394(6) 0.9477(4) 0.010(2) Uiso 1 1 d . . .
O12A O 0.8386(9) -0.0456(7) 0.5189(5) 0.024(3) Uiso 1 1 d . . .
O12C O 0.8001(8) 0.0330(7) 0.5986(4) 0.018(3) Uiso 1 1 d . . .
O12P O 0.6621(7) 0.6272(6) 0.8721(4) 0.012(2) Uiso 1 1 d . . .
O13A O 0.7165(8) -0.0553(7) 0.6524(4) 0.020(3) Uiso 1 1 d . . .
O13B O 0.8016(8) 0.0756(7) 0.7292(4) 0.016(3) Uiso 1 1 d . . .
O13C O 0.8976(8) 0.0080(7) 0.6792(4) 0.018(3) Uiso 1 1 d . . .
O13P O 0.5092(8) 0.6984(7) 0.8180(4) 0.016(3) Uiso 1 1 d . . .
O14A O 0.8630(9) 0.1856(7) 0.8209(5) 0.024(3) Uiso 1 1 d . . .
O14C O 0.9437(8) 0.2877(6) 0.7722(4) 0.016(2) Uiso 1 1 d . . .
O14D O 0.7647(9) 0.2212(7) 0.7405(5) 0.025(3) Uiso 1 1 d . . .
O14P O 0.5566(7) 0.8159(6) 0.8931(4) 0.012(2) Uiso 1 1 d . . .
O15A O 1.1520(9) 0.1558(7) 0.8324(5) 0.023(3) Uiso 1 1 d . . .
O15B O 1.0681(8) 0.0452(7) 0.7416(4) 0.017(3) Uiso 1 1 d . . .
O15C O 0.9786(8) 0.1460(7) 0.7741(4) 0.018(3) Uiso 1 1 d . . .
O15P O 0.6323(8) 0.8242(6) 0.8268(4) 0.013(2) Uiso 1 1 d . . .
O16A O 1.0123(9) -0.0923(7) 0.6670(5) 0.023(3) Uiso 1 1 d . . .
O16B O 1.1293(8) 0.0504(7) 0.6672(4) 0.019(3) Uiso 1 1 d . . .
O16C O 0.9637(8) 0.0145(7) 0.6078(4) 0.017(3) Uiso 1 1 d . . .
O16P O 0.4704(8) 0.8302(6) 0.8106(4) 0.014(2) Uiso 1 1 d . . .
O17A O 1.2841(8) 0.1664(7) 0.6754(4) 0.017(3) Uiso 1 1 d . . .
O17B O 1.1965(8) 0.1696(7) 0.7466(4) 0.017(3) Uiso 1 1 d . . .
O17C O 1.1824(8) 0.2769(7) 0.6916(4) 0.020(3) Uiso 1 1 d . . .
O18A O 0.9517(8) 0.5093(7) 0.8807(4) 0.020(3) Uiso 1 1 d . . .
O18B O 0.8506(8) 0.5212(6) 0.9450(4) 0.014(2) Uiso 1 1 d . . .
O18C O 0.7711(8) 0.5271(7) 0.8545(4) 0.016(3) Uiso 1 1 d . . .
O18D O 0.9100(8) 0.6464(7) 0.8599(4) 0.016(3) Uiso 1 1 d . . .
O19A O 0.7884(8) 0.4962(7) 1.0216(4) 0.021(3) Uiso 1 1 d . . .
O19B O 0.8940(8) 0.6428(6) 1.0210(4) 0.014(2) Uiso 1 1 d . . .
O19C O 0.7219(8) 0.6342(6) 1.0081(4) 0.015(2) Uiso 1 1 d . . .
O20A O 1.0457(8) 0.7677(7) 1.0408(4) 0.021(3) Uiso 1 1 d . . .
O20B O 0.9780(8) 0.6479(6) 0.9526(4) 0.015(2) Uiso 1 1 d . . .
O20C O 0.9501(8) 0.7946(6) 0.9520(4) 0.013(2) Uiso 1 1 d . . .
O21A O 0.9863(8) 0.9392(7) 0.9331(4) 0.021(3) Uiso 1 1 d . . .
O21C O 0.8362(8) 0.8856(7) 0.9615(4) 0.016(3) Uiso 1 1 d . . .
O21E O 0.8134(8) 0.9114(6) 0.8727(4) 0.014(2) Uiso 1 1 d . . .
O21D O 0.9272(8) 0.8133(7) 0.8564(4) 0.017(3) Uiso 1 1 d . . .
O22A O 0.8431(8) 0.9322(7) 1.0577(4) 0.017(3) Uiso 1 1 d . . .
O22B O 0.7121(8) 0.7886(6) 1.0360(4) 0.015(2) Uiso 1 1 d . . .
O22C O 0.8713(8) 0.7891(6) 1.0201(4) 0.014(2) Uiso 1 1 d . . .
O22E O 0.6843(8) 0.8958(7) 0.9838(4) 0.018(3) Uiso 1 1 d . . .
O23A O 0.5862(8) 0.6624(7) 1.0426(4) 0.020(3) Uiso 1 1 d . . .
O23C O 0.5641(8) 0.6067(7) 0.9431(4) 0.017(3) Uiso 1 1 d . . .
O23E O 0.5419(8) 0.7490(6) 0.9737(4) 0.016(3) Uiso 1 1 d . . .
O24A O 0.4954(8) 0.4399(7) 0.9004(4) 0.017(3) Uiso 1 1 d . . .
O24B O 0.5895(8) 0.4773(7) 0.8370(4) 0.017(3) Uiso 1 1 d . . .
O24C O 0.6755(7) 0.5146(6) 0.9344(4) 0.013(2) Uiso 1 1 d . . .
O24E O 0.4673(8) 0.5560(6) 0.8501(4) 0.015(2) Uiso 1 1 d . . .
O25A O 0.6607(8) 0.4543(7) 0.7642(4) 0.016(3) Uiso 1 1 d . . .
O25E O 0.5593(8) 0.5673(7) 0.7727(4) 0.020(3) Uiso 1 1 d . . .
O25D O 0.7392(8) 0.6165(7) 0.7897(4) 0.017(3) Uiso 1 1 d . . .
O26A O 0.4483(8) 0.5680(7) 0.6821(4) 0.018(3) Uiso 1 1 d . . .
O26B O 0.3857(8) 0.5772(7) 0.7611(4) 0.020(3) Uiso 1 1 d . . .
O26C O 0.4193(8) 0.7070(7) 0.7240(4) 0.016(3) Uiso 1 1 d . . .
O27A O 0.2851(8) 0.5441(7) 0.8236(4) 0.021(3) Uiso 1 1 d . . .
O27C O 0.4134(8) 0.6792(7) 0.8892(4) 0.018(3) Uiso 1 1 d . . .
O28C O 0.3742(7) 0.8136(6) 0.8798(4) 0.011(2) Uiso 1 1 d . . .
O28A O 0.3708(8) 0.7644(7) 0.9643(4) 0.021(3) Uiso 1 1 d . . .
O28B O 0.5071(8) 0.8901(7) 0.9616(4) 0.017(3) Uiso 1 1 d . . .
O29A O 0.6324(8) 1.0359(7) 0.9828(4) 0.018(3) Uiso 1 1 d . . .
O29C O 0.6898(8) 0.9600(6) 0.9082(4) 0.015(2) Uiso 1 1 d . . .
O30A O 0.7782(8) 1.0531(7) 0.8588(4) 0.018(3) Uiso 1 1 d . . .
O30B O 0.7151(8) 0.9169(7) 0.7838(4) 0.017(3) Uiso 1 1 d . . .
O30C O 0.6001(8) 0.9751(7) 0.8237(4) 0.019(3) Uiso 1 1 d . . .
O31A O 0.6750(8) 0.8049(7) 0.6941(4) 0.019(3) Uiso 1 1 d . . .
O31C O 0.5860(8) 0.6999(6) 0.7397(4) 0.016(3) Uiso 1 1 d . . .
O31D O 0.7647(8) 0.7769(7) 0.7787(4) 0.018(3) Uiso 1 1 d . . .
O32A O 0.3737(8) 0.8149(7) 0.6654(4) 0.019(3) Uiso 1 1 d . . .
O32B O 0.4374(8) 0.9293(7) 0.7553(4) 0.017(3) Uiso 1 1 d . . .
O32C O 0.5425(8) 0.8355(6) 0.7321(4) 0.016(2) Uiso 1 1 d . . .
O33A O 0.4738(8) 1.0670(7) 0.8298(4) 0.019(3) Uiso 1 1 d . . .
O33B O 0.3618(7) 0.9179(6) 0.8244(4) 0.012(2) Uiso 1 1 d . . .
O33C O 0.5235(8) 0.9673(6) 0.8900(4) 0.015(2) Uiso 1 1 d . . .
O34A O 0.2079(8) 0.7942(7) 0.8075(4) 0.019(3) Uiso 1 1 d . . .
O34B O 0.3136(8) 0.7981(7) 0.7471(4) 0.018(3) Uiso 1 1 d . . .
O34C O 0.3257(8) 0.6939(6) 0.8041(4) 0.015(2) Uiso 1 1 d . . .
O1W O 0.5965(9) 0.3261(7) 0.8127(5) 0.025(3) Uiso 1 1 d . . .
O2W O 0.4855(9) 0.2866(8) 0.7118(5) 0.030(3) Uiso 1 1 d . . .
O3W O 0.6026(9) 0.1772(7) 0.7691(5) 0.025(3) Uiso 1 1 d . . .
O4W O 0.7835(9) 0.3572(7) 0.8259(5) 0.026(3) Uiso 1 1 d . . .
O5W O 0.9643(10) 0.6780(8) 0.7233(5) 0.034(3) Uiso 1 1 d . . .
O6W O 1.0516(10) 0.7318(8) 0.8255(5) 0.038(4) Uiso 1 1 d . . .
O7W O 0.9291(9) 0.8268(7) 0.7538(5) 0.026(3) Uiso 1 1 d . . .
O8W O 0.7663(8) 0.6453(7) 0.6993(4) 0.018(3) Uiso 1 1 d . . .
O9W O 0.6225(8) 0.0271(7) 0.7338(4) 0.022(3) Uiso 1 1 d . . .
O10W O 1.1454(9) 0.2935(7) 0.8944(5) 0.023(3) Uiso 1 1 d . . .
O11W O 0.9750(9) 0.3473(8) 0.8848(5) 0.029(3) Uiso 1 1 d . . .
O12W O 1.0770(9) 0.5750(8) 0.8377(5) 0.032(3) Uiso 1 1 d . . .
O13W O 0.9001(10) 0.9757(8) 0.7883(5) 0.034(3) Uiso 1 1 d . . .
O14W O 0.4191(10) 0.1196(8) 0.7385(5) 0.038(4) Uiso 1 1 d . . .
O15W O 0.9178(9) 0.3968(8) 0.9665(5) 0.028(3) Uiso 1 1 d . . .
O16W O 0.4055(10) 0.4047(8) 0.7511(5) 0.032(3) Uiso 1 1 d . . .
O17W O 0.4746(11) 0.2394(9) 0.8488(6) 0.033(4) Uiso 0.90 1 d P . .
O18W O 1.1072(10) 0.9397(8) 1.0277(5) 0.034(3) Uiso 1 1 d . . .
O19W O 0.3522(10) 0.6879(9) 0.5898(6) 0.039(4) Uiso 1 1 d . . .
O20W O 0.1307(10) 0.5662(8) 0.7531(5) 0.034(3) Uiso 1 1 d . . .
O21W O 0.6763(11) 0.6598(9) 0.5856(6) 0.035(4) Uiso 0.90 1 d P . .
O22W O 1.1037(11) 0.9183(9) 0.7856(6) 0.033(4) Uiso 0.90 1 d P . .
O23W O 0.4095(10) 0.2536(9) 0.6085(6) 0.039(4) Uiso 1 1 d . . .
O24W O 1.3332(11) 0.3091(9) 0.8071(6) 0.038(4) Uiso 0.90 1 d P . .
O25W O 0.4127(12) 0.6738(10) 1.0483(6) 0.033(4) Uiso 0.80 1 d P . .
O26W O 0.6858(11) 1.0487(9) 1.0816(6) 0.035(4) Uiso 0.90 1 d P . .
O27W O 0.5400(12) 0.8007(10) 0.6091(6) 0.032(4) Uiso 0.80 1 d P . .
O28W O 1.0292(12) 0.9098(10) 1.1074(6) 0.033(4) Uiso 0.80 1 d P . .
O29W O 0.4536(12) 0.4736(10) 0.5323(6) 0.033(4) Uiso 0.80 1 d P . .
O30W O 0.8137(12) 0.8050(10) 0.6501(7) 0.035(4) Uiso 0.80 1 d P . .
O31W O 0.5011(12) -0.0512(10) 0.6399(7) 0.034(4) Uiso 0.80 1 d P . .
O32W O 1.2888(12) 0.0614(10) 0.7810(6) 0.032(4) Uiso 0.80 1 d P . .
O33W O 0.3718(13) 0.0854(11) 0.4792(7) 0.028(4) Uiso 0.70 1 d P . .
O34W O 0.7694(12) 0.3894(10) 1.0788(7) 0.036(4) Uiso 0.80 1 d P . .
O35W O 0.2889(12) 0.4112(10) 0.8816(7) 0.036(4) Uiso 0.80 1 d P . .
O36W O 0.2947(13) 0.3106(11) 0.5039(7) 0.029(5) Uiso 0.70 1 d P . .
O37W O 0.5062(12) 0.6214(10) 0.6050(6) 0.030(4) Uiso 0.80 1 d P . .
O38W O 1.1173(14) -0.0137(12) 0.5656(8) 0.023(5) Uiso 0.60 1 d P . .
O39W O 0.3491(13) 0.9975(11) 0.6537(7) 0.029(5) Uiso 0.70 1 d P . .
O40W O 0.8127(16) 0.1325(13) 0.3917(8) 0.032(5) Uiso 0.60 1 d P . .
O41W O 0.3770(16) 0.4044(14) 0.6219(9) 0.034(6) Uiso 0.60 1 d P . .
O42W O 0.3126(14) 1.0809(12) 0.5785(8) 0.035(5) Uiso 0.70 1 d P . .
O43W O 1.3235(16) 0.1003(14) 0.8856(9) 0.034(6) Uiso 0.60 1 d P . .
O44W O 0.7162(16) 0.2007(13) 0.8608(8) 0.031(5) Uiso 0.60 1 d P . .
O45W O 0.2216(15) 0.6252(12) 0.6919(8) 0.038(5) Uiso 0.70 1 d P . .
O46W O 0.495(2) 1.129(2) 0.9384(13) 0.045(9) Uiso 0.50 1 d P . .
O47W O 0.7854(18) 1.1595(15) 0.9961(10) 0.026(6) Uiso 0.50 1 d P . .
O48W O 1.040(2) 0.9835(16) 0.8580(11) 0.035(7) Uiso 0.50 1 d P . .
O49W O 0.753(2) 0.2883(17) 0.9542(11) 0.039(7) Uiso 0.50 1 d P . .
O50W O 0.8430(19) 0.2780(16) 0.3655(10) 0.033(7) Uiso 0.50 1 d P . .
O51W O 1.125(2) 0.9087(17) 0.8835(11) 0.037(7) Uiso 0.50 1 d P . .
O52W O 0.192(2) 0.3978(16) 0.5603(10) 0.034(7) Uiso 0.50 1 d P . .
O53W O 0.2172(19) 0.5611(16) 0.5947(10) 0.031(7) Uiso 0.50 1 d P . .
O54W O 0.2145(15) 0.9087(12) 0.7186(8) 0.025(5) Uiso 0.60 1 d P . .
O55W O 0.3842(17) 0.5629(14) 0.9537(9) 0.036(6) Uiso 0.60 1 d P . .
O56W O 1.000(2) 0.7457(18) 0.6530(12) 0.043(8) Uiso 0.50 1 d P . .
O57W O 0.843(2) 0.8173(18) 0.5629(12) 0.044(8) Uiso 0.50 1 d P . .
O58W O 0.762(3) 1.150(2) 0.9595(14) 0.039(9) Uiso 0.40 1 d P . .
O59W O 0.412(3) 0.533(2) 0.9745(14) 0.035(9) Uiso 0.40 1 d P . .
O60W O 0.742(3) 0.331(2) 0.9197(14) 0.042(10) Uiso 0.40 1 d P . .
O61W O 0.889(3) 1.252(2) 1.0820(14) 0.035(9) Uiso 0.40 1 d P . .
O62W O 0.850(3) 1.268(2) 1.0479(16) 0.051(11) Uiso 0.40 1 d P . .
O63W O 0.096(3) 0.344(2) 0.4574(14) 0.041(10) Uiso 0.40 1 d P . .
O64W O 1.076(3) 0.396(2) 0.4672(15) 0.048(11) Uiso 0.40 1 d P . .
O65W O 0.531(2) 1.1519(19) 0.9317(12) 0.039(8) Uiso 0.50 1 d P . .
K1 K 0.5000 0.0000 0.5000 0.0292(14) Uani 1 2 d S . .

loop_
_atom_site_aniso_label
_atom_site_aniso_U_11
_atom_site_aniso_U_22
_atom_site_aniso_U_33
_atom_site_aniso_U_23
_atom_site_aniso_U_13
_atom_site_aniso_U_12
Ce1 0.0137(5) 0.0143(4) 0.0124(5) 0.0029(4) 0.0048(4) 0.0029(4)
Ce2 0.0135(5) 0.0164(4) 0.0128(5) 0.0041(4) 0.0065(4) 0.0040(4)
P1 0.013(2) 0.0114(19) 0.009(2) 0.0034(16) 0.0050(16) 0.0045(16)
P2 0.008(2) 0.0119(19) 0.011(2) 0.0026(16) 0.0028(16) 0.0047(16)
P3 0.010(2) 0.0077(18) 0.011(2) 0.0011(16) 0.0050(16) 0.0019(15)
P4 0.010(2) 0.0134(19) 0.009(2) 0.0030(16) 0.0052(16) 0.0047(16)
W1 0.0143(3) 0.0161(3) 0.0121(3) 0.0037(3) 0.0048(3) 0.0050(3)
W2 0.0143(3) 0.0176(3) 0.0132(3) 0.0056(3) 0.0048(3) 0.0053(3)
W3 0.0121(3) 0.0177(3) 0.0122(3) 0.0031(3) 0.0028(3) 0.0041(3)
W4 0.0123(3) 0.0141(3) 0.0121(3) 0.0016(3) 0.0043(3) 0.0009(3)
W5 0.0135(3) 0.0164(3) 0.0101(3) 0.0009(3) 0.0036(3) 0.0021(3)
W6 0.0137(3) 0.0181(3) 0.0103(3) 0.0028(3) 0.0051(3) 0.0036(3)
W7 0.0127(3) 0.0160(3) 0.0117(3) 0.0030(3) 0.0045(3) 0.0018(3)
W8 0.0120(3) 0.0141(3) 0.0108(3) 0.0022(3) 0.0044(3) 0.0025(3)
W9 0.0122(3) 0.0146(3) 0.0110(3) 0.0026(3) 0.0036(3) 0.0026(3)
W10 0.0122(3) 0.0174(3) 0.0128(3) 0.0028(3) 0.0051(3) 0.0020(3)
W11 0.0151(4) 0.0197(3) 0.0116(3) 0.0033(3) 0.0060(3) 0.0055(3)
W12 0.0151(4) 0.0161(3) 0.0126(3) 0.0006(3) 0.0039(3) 0.0044(3)
W13 0.0138(3) 0.0142(3) 0.0158(3) 0.0035(3) 0.0052(3) 0.0021(3)
W14 0.0134(3) 0.0147(3) 0.0133(3) 0.0038(3) 0.0056(3) 0.0031(3)
W15 0.0138(3) 0.0181(3) 0.0127(3) 0.0046(3) 0.0041(3) 0.0063(3)
W16 0.0160(4) 0.0162(3) 0.0152(3) 0.0033(3) 0.0044(3) 0.0061(3)
W17 0.0135(3) 0.0216(3) 0.0137(3) 0.0049(3) 0.0051(3) 0.0067(3)
W18 0.0140(3) 0.0165(3) 0.0129(3) 0.0043(3) 0.0063(3) 0.0048(3)
W19 0.0131(3) 0.0163(3) 0.0134(3) 0.0055(3) 0.0063(3) 0.0053(3)
W20 0.0119(3) 0.0168(3) 0.0123(3) 0.0037(3) 0.0031(3) 0.0038(3)
W21 0.0107(3) 0.0150(3) 0.0131(3) 0.0034(3) 0.0044(3) 0.0016(3)
W22 0.0129(3) 0.0147(3) 0.0105(3) 0.0018(3) 0.0039(3) 0.0026(3)
W23 0.0121(3) 0.0163(3) 0.0119(3) 0.0037(3) 0.0062(3) 0.0039(3)
W24 0.0128(3) 0.0141(3) 0.0135(3) 0.0027(3) 0.0065(3) 0.0018(3)
W25 0.0130(3) 0.0136(3) 0.0123(3) 0.0023(3) 0.0060(3) 0.0020(3)
W26 0.0140(3) 0.0158(3) 0.0114(3) 0.0017(3) 0.0047(3) 0.0026(3)
W27 0.0117(3) 0.0162(3) 0.0134(3) 0.0026(3) 0.0044(3) 0.0012(3)
W28 0.0113(3) 0.0174(3) 0.0121(3) 0.0040(3) 0.0052(3) 0.0039(3)
W29 0.0135(3) 0.0151(3) 0.0110(3) 0.0018(3) 0.0044(3) 0.0031(3)
W30 0.0124(3) 0.0153(3) 0.0137(3) 0.0044(3) 0.0056(3) 0.0027(3)
W31 0.0134(3) 0.0164(3) 0.0134(3) 0.0048(3) 0.0063(3) 0.0043(3)
W32 0.0142(3) 0.0181(3) 0.0109(3) 0.0037(3) 0.0043(3) 0.0055(3)
W33 0.0130(3) 0.0154(3) 0.0129(3) 0.0038(3) 0.0040(3) 0.0048(3)
W34 0.0105(3) 0.0188(3) 0.0134(3) 0.0048(3) 0.0044(3) 0.0050(3)
K1 0.031(3) 0.030(3) 0.016(3) -0.008(2) 0.009(3) -0.007(3)

loop_
_atom_type_symbol
_atom_type_description
_atom_type_scat_dispersion_real
_atom_type_scat_dispersion_imag
_atom_type_scat_source
N N 0.0061 0.0033 'International Tables Vol C Tables 4.2.6.8 and 6.1.1.4'
H H 0.0000 0.0000 'International Tables Vol C Tables 4.2.6.8 and 6.1.1.4'
O O 0.0106 0.0060 'International Tables Vol C Tables 4.2.6.8 and 6.1.1.4'
P P 0.1023 0.0942 'International Tables Vol C Tables 4.2.6.8 and 6.1.1.4'
Ce Ce -0.2486 2.6331 'International Tables Vol C Tables 4.2.6.8 and 6.1.1.4'
W W -0.8490 6.8722 'International Tables Vol C Tables 4.2.6.8 and 6.1.1.4'
K K 0.2009 0.2494 'International Tables Vol C Tables 4.2.6.8 and 6.1.1.4'

loop_
_geom_angle_atom_site_label_1
_geom_angle_atom_site_label_2
_geom_angle_atom_site_label_3
_geom_angle
_geom_angle_site_symmetry_1
_geom_angle_site_symmetry_3
_geom_angle_publ_flag
O4D Ce1 O14D 72.4(4) . . ?
O4D Ce1 O1D 71.0(4) . . ?
O14D Ce1 O1D 112.5(4) . . ?
O4D Ce1 O8D 106.4(4) . . ?
O14D Ce1 O8D 70.3(4) . . ?
O1D Ce1 O8D 68.7(4) . . ?
O4D Ce1 O25A 136.7(4) . . ?
O14D Ce1 O25A 138.8(4) . . ?
O1D Ce1 O25A 68.7(4) . . ?
O8D Ce1 O25A 72.8(4) . . ?
O4D Ce1 O1W 125.6(4) . . ?
O14D Ce1 O1W 118.5(4) . . ?
O1D Ce1 O1W 128.9(4) . . ?
O8D Ce1 O1W 127.7(4) . . ?
O25A Ce1 O1W 72.4(4) . . ?
O4D Ce1 O2W 70.7(4) . . ?
O14D Ce1 O2W 136.9(4) . . ?
O1D Ce1 O2W 75.1(4) . . ?
O8D Ce1 O2W 142.1(4) . . ?
O25A Ce1 O2W 84.2(4) . . ?
O1W Ce1 O2W 69.2(4) . . ?
O4D Ce1 O3W 73.3(4) . . ?
O14D Ce1 O3W 70.2(4) . . ?
O1D Ce1 O3W 140.9(4) . . ?
O8D Ce1 O3W 138.3(4) . . ?
O25A Ce1 O3W 136.3(4) . . ?
O1W Ce1 O3W 64.0(4) . . ?
O2W Ce1 O3W 78.5(4) . . ?
O4D Ce1 O4W 144.9(4) . . ?
O14D Ce1 O4W 73.6(4) . . ?
O1D Ce1 O4W 131.6(4) . . ?
O8D Ce1 O4W 69.2(4) . . ?
O25A Ce1 O4W 76.9(4) . . ?
O1W Ce1 O4W 65.9(4) . . ?
O2W Ce1 O4W 134.7(4) . . ?
O3W Ce1 O4W 87.4(4) . . ?
O21D Ce2 O25D 105.0(4) . . ?
O21D Ce2 O18D 72.0(4) . . ?
O25D Ce2 O18D 70.0(4) . . ?
O21D Ce2 O31D 70.1(4) . . ?
O25D Ce2 O31D 70.2(4) . . ?
O18D Ce2 O31D 113.8(4) . . ?
O21D Ce2 O5W 125.4(4) . . ?
O25D Ce2 O5W 129.6(4) . . ?
O18D Ce2 O5W 123.1(4) . . ?
O31D Ce2 O5W 123.1(4) . . ?
O21D Ce2 O6W 70.3(4) . . ?
O25D Ce2 O6W 141.0(4) . . ?
O18D Ce2 O6W 71.9(4) . . ?
O31D Ce2 O6W 135.2(4) . . ?
O5W Ce2 O6W 67.7(5) . . ?
O21D Ce2 O8W 141.4(4) . . ?
O25D Ce2 O8W 70.2(4) . . ?
O18D Ce2 O8W 133.9(4) . . ?
O31D Ce2 O8W 72.5(4) . . ?
O5W Ce2 O8W 69.8(4) . . ?
O6W Ce2 O8W 137.5(4) . . ?
O21D Ce2 O7W 74.3(4) . . ?
O25D Ce2 O7W 137.1(4) . . ?
O18D Ce2 O7W 141.9(4) . . ?
O31D Ce2 O7W 69.5(4) . . ?
O5W Ce2 O7W 65.7(4) . . ?
O6W Ce2 O7W 80.4(4) . . ?
O8W Ce2 O7W 84.1(4) . . ?
O21D Ce2 O8A 140.7(4) . . ?
O25D Ce2 O8A 74.5(4) . . ?
O18D Ce2 O8A 71.1(4) . . ?
O31D Ce2 O8A 139.1(4) . . ?
O5W Ce2 O8A 67.4(4) . . ?
O6W Ce2 O8A 85.6(4) . . ?
O8W Ce2 O8A 76.6(4) . . ?
O7W Ce2 O8A 133.0(4) . . ?
O2P P1 O4P 114.4(6) . . ?
O2P P1 O3P 110.5(6) . . ?
O4P P1 O3P 109.9(6) . . ?
O2P P1 O1P 108.9(7) . . ?
O4P P1 O1P 106.3(6) . . ?
O3P P1 O1P 106.4(6) . . ?
O6P P2 O5P 111.9(6) . . ?
O6P P2 O7P 112.3(6) . . ?
O5P P2 O7P 112.8(6) . . ?
O6P P2 O8P 106.1(6) . . ?
O5P P2 O8P 106.7(6) . . ?
O7P P2 O8P 106.4(6) . . ?
O10P P3 O12P 113.1(6) . . ?
O10P P3 O11P 111.4(6) . . ?
O12P P3 O11P 111.1(6) . . ?
O10P P3 O9P 109.0(6) . . ?
O12P P3 O9P 105.4(6) . . ?
O11P P3 O9P 106.5(6) . . ?
O15P P4 O14P 112.2(6) . . ?
O15P P4 O13P 112.6(7) . . ?
O14P P4 O13P 112.6(6) . . ?
O15P P4 O16P 106.4(6) . . ?
O14P P4 O16P 106.4(6) . . ?
O13P P4 O16P 106.0(6) . . ?
O1A W1 O1D 104.9(6) . . ?
O1A W1 O1C 102.1(5) . . ?
O1D W1 O1C 94.8(5) . . ?
O1A W1 O3B 100.6(5) . . ?
O1D W1 O3B 93.7(5) . . ?
O1C W1 O3B 152.9(5) . . ?
O1A W1 O1B 93.5(5) . . ?
O1D W1 O1B 161.7(5) . . ?
O1C W1 O1B 81.5(5) . . ?
O3B W1 O1B 82.4(5) . . ?
O1A W1 O1P 163.6(5) . . ?
O1D W1 O1P 90.8(5) . . ?
O1C W1 O1P 81.3(4) . . ?
O3B W1 O1P 72.8(4) . . ?
O1B W1 O1P 71.0(4) . . ?
O2A W2 O1B 100.9(5) . . ?
O2A W2 O7C 100.6(5) . . ?
O1B W2 O7C 93.5(5) . . ?
O2A W2 O2B 101.2(5) . . ?
O1B W2 O2B 90.7(5) . . ?
O7C W2 O2B 156.5(4) . . ?
O2A W2 O2C 101.1(5) . . ?
O1B W2 O2C 158.0(5) . . ?
O7C W2 O2C 82.6(5) . . ?
O2B W2 O2C 84.9(5) . . ?
O2A W2 O1P 173.5(5) . . ?
O1B W2 O1P 76.1(4) . . ?
O7C W2 O1P 85.4(4) . . ?
O2B W2 O1P 73.2(4) . . ?
O2C W2 O1P 82.0(4) . . ?
O3A W3 O5C 103.0(5) . . ?
O3A W3 O3C 101.5(5) . . ?
O5C W3 O3C 88.9(5) . . ?
O3A W3 O2B 101.0(5) . . ?
O5C W3 O2B 88.5(5) . . ?
O3C W3 O2B 157.4(5) . . ?
O3A W3 O3B 98.3(5) . . ?
O5C W3 O3B 158.7(5) . . ?
O3C W3 O3B 87.9(5) . . ?
O2B W3 O3B 86.5(5) . . ?
O3A W3 O1P 170.7(5) . . ?
O5C W3 O1P 85.3(4) . . ?
O3C W3 O1P 82.9(4) . . ?
O2B W3 O1P 74.5(4) . . ?
O3B W3 O1P 73.4(4) . . ?
O4A W4 O4D 100.2(5) . . ?
O4A W4 O3C 93.1(5) . . ?
O4D W4 O3C 97.3(5) . . ?
O4A W4 O4E 95.2(5) . . ?
O4D W4 O4E 97.1(5) . . ?
O3C W4 O4E 161.8(5) . . ?
O4A W4 O4C 90.0(5) . . ?
O4D W4 O4C 169.6(5) . . ?
O3C W4 O4C 80.4(5) . . ?
O4E W4 O4C 83.5(5) . . ?
O4A W4 O2P 170.0(5) . . ?
O4D W4 O2P 89.7(5) . . ?
O3C W4 O2P 84.5(5) . . ?
O4E W4 O2P 84.5(5) . . ?
O4C W4 O2P 80.0(4) . . ?
O5A W5 O4C 101.9(5) . . ?
O5A W5 O5E 98.9(5) . . ?
O4C W5 O5E 93.6(5) . . ?
O5A W5 O5C 96.4(5) . . ?
O4C W5 O5C 88.2(5) . . ?
O5E W5 O5C 163.8(5) . . ?
O5A W5 O5B 99.9(5) . . ?
O4C W5 O5B 157.7(5) . . ?
O5E W5 O5B 87.1(5) . . ?
O5C W5 O5B 85.3(5) . . ?
O5A W5 O3P 170.8(5) . . ?
O4C W5 O3P 86.5(5) . . ?
O5E W5 O3P 84.0(4) . . ?
O5C W5 O3P 80.0(4) . . ?
O5B W5 O3P 71.4(4) . . ?
O6A W6 O2C 98.1(5) . . ?
O6A W6 O5B 99.0(5) . . ?
O2C W6 O5B 93.1(5) . . ?
O6A W6 O6C 102.6(6) . . ?
O2C W6 O6C 88.4(5) . . ?
O5B W6 O6C 157.9(5) . . ?
O6A W6 O6E 96.9(6) . . ?
O2C W6 O6E 164.8(5) . . ?
O5B W6 O6E 87.2(5) . . ?
O6C W6 O6E 85.8(5) . . ?
O6A W6 O3P 174.1(5) . . ?
O2C W6 O3P 82.9(4) . . ?
O5B W6 O3P 75.1(4) . . ?
O6C W6 O3P 83.3(5) . . ?
O6E W6 O3P 82.5(5) . . ?
O7A W7 O7B 102.1(5) . . ?
O7A W7 O6C 101.7(5) . . ?
O7B W7 O6C 156.2(5) . . ?
O7A W7 O7E 97.6(5) . . ?
O7B W7 O7E 90.7(5) . . ?
O6C W7 O7E 86.8(5) . . ?
O7A W7 O7C 96.4(5) . . ?
O7B W7 O7C 92.2(5) . . ?
O6C W7 O7C 84.6(5) . . ?
O7E W7 O7C 164.8(5) . . ?
O7A W7 O4P 174.3(5) . . ?
O7B W7 O4P 72.7(4) . . ?
O6C W7 O4P 83.5(4) . . ?
O7E W7 O4P 84.9(4) . . ?
O7C W7 O4P 81.7(4) . . ?
O8D W8 O8A 105.3(5) . . ?
O8D W8 O1C 95.8(5) . . ?
O8A W8 O1C 96.5(5) . . ?
O8D W8 O8E 91.9(5) . . ?
O8A W8 O8E 97.9(5) . . ?
O1C W8 O8E 161.2(5) . . ?
O8D W8 O7B 162.9(5) . . ?
O8A W8 O7B 91.5(5) . . ?
O1C W8 O7B 85.7(5) . . ?
O8E W8 O7B 82.0(5) . . ?
O8D W8 O4P 92.8(5) . . ?
O8A W8 O4P 161.9(4) . . ?
O1C W8 O4P 80.6(4) . . ?
O8E W8 O4P 81.9(4) . . ?
O7B W8 O4P 70.5(4) . . ?
O9A W9 O8E 98.9(5) . . ?
O9A W9 O14C 101.3(5) . . ?
O8E W9 O14C 91.3(5) . . ?
O9A W9 O9B 99.3(5) . . ?
O8E W9 O9B 92.1(5) . . ?
O14C W9 O9B 158.4(5) . . ?
O9A W9 O9C 95.9(5) . . ?
O8E W9 O9C 165.2(5) . . ?
O14C W9 O9C 85.9(5) . . ?
O9B W9 O9C 85.5(5) . . ?
O9A W9 O5P 172.0(5) . . ?
O8E W9 O5P 85.0(4) . . ?
O14C W9 O5P 85.6(4) . . ?
O9B W9 O5P 73.5(4) . . ?
O9C W9 O5P 80.3(4) . . ?
O10A W10 O17C 98.6(6) . . ?
O10A W10 O7E 98.8(6) . . ?
O17C W10 O7E 162.4(5) . . ?
O10A W10 O9B 99.8(5) . . ?
O17C W10 O9B 90.2(5) . . ?
O7E W10 O9B 89.6(5) . . ?
O10A W10 O10C 101.9(6) . . ?
O17C W10 O10C 86.6(5) . . ?
O7E W10 O10C 87.1(5) . . ?
O9B W10 O10C 158.3(5) . . ?
O10A W10 O5P 172.2(5) . . ?
O17C W10 O5P 81.2(5) . . ?
O7E W10 O5P 82.0(4) . . ?
O9B W10 O5P 72.5(4) . . ?
O10C W10 O5P 85.8(4) . . ?
O11A W11 O6E 100.3(6) . . ?
O11A W11 O10C 100.0(6) . . ?
O6E W11 O10C 90.7(5) . . ?
O11A W11 O11B 100.8(5) . . ?
O6E W11 O11B 90.8(5) . . ?
O10C W11 O11B 158.5(5) . . ?
O11A W11 O11C 97.9(5) . . ?
O6E W11 O11C 161.7(5) . . ?
O10C W11 O11C 85.3(5) . . ?
O11B W11 O11C 86.6(5) . . ?
O11A W11 O6P 173.5(5) . . ?
O6E W11 O6P 82.4(5) . . ?
O10C W11 O6P 85.8(5) . . ?
O11B W11 O6P 73.2(4) . . ?
O11C W11 O6P 79.6(4) . . ?
O12A W12 O5E 98.5(5) . . ?
O12A W12 O12C 101.3(6) . . ?
O5E W12 O12C 88.6(5) . . ?
O12A W12 O16C 97.0(5) . . ?
O5E W12 O16C 164.4(5) . . ?
O12C W12 O16C 87.2(5) . . ?
O12A W12 O11B 99.3(6) . . ?
O5E W12 O11B 88.7(5) . . ?
O12C W12 O11B 159.5(5) . . ?
O16C W12 O11B 90.0(5) . . ?
O12A W12 O6P 174.8(5) . . ?
O5E W12 O6P 82.3(4) . . ?
O12C W12 O6P 83.9(5) . . ?
O16C W12 O6P 82.3(4) . . ?
O11B W12 O6P 75.5(4) . . ?
O13A W13 O4E 100.5(5) . . ?
O13A W13 O13B 99.2(5) . . ?
O4E W13 O13B 92.5(5) . . ?
O13A W13 O12C 100.4(5) . . ?
O4E W13 O12C 90.8(5) . . ?
O13B W13 O12C 159.2(5) . . ?
O13A W13 O13C 95.1(5) . . ?
O4E W13 O13C 164.2(5) . . ?
O13B W13 O13C 87.1(5) . . ?
O12C W13 O13C 84.2(5) . . ?
O13A W13 O7P 172.6(5) . . ?
O4E W13 O7P 83.1(4) . . ?
O13B W13 O7P 74.1(4) . . ?
O12C W13 O7P 85.9(4) . . ?
O13C W13 O7P 81.6(4) . . ?
O14A W14 O14D 102.8(6) . . ?
O14A W14 O14C 100.4(5) . . ?
O14D W14 O14C 94.4(5) . . ?
O14A W14 O13B 101.9(5) . . ?
O14D W14 O13B 94.4(5) . . ?
O14C W14 O13B 153.5(5) . . ?
O14A W14 O15C 89.3(5) . . ?
O14D W14 O15C 167.8(5) . . ?
O14C W14 O15C 82.2(5) . . ?
O13B W14 O15C 83.9(5) . . ?
O14A W14 O7P 166.3(5) . . ?
O14D W14 O7P 90.0(5) . . ?
O14C W14 O7P 83.1(4) . . ?
O13B W14 O7P 72.0(4) . . ?
O15C W14 O7P 78.0(4) . . ?
O15A W15 O15C 103.5(6) . . ?
O15A W15 O9C 103.4(5) . . ?
O15C W15 O9C 91.9(5) . . ?
O15A W15 O17B 98.7(5) . . ?
O15C W15 O17B 157.2(5) . . ?
O9C W15 O17B 87.5(5) . . ?
O15A W15 O15B 98.5(5) . . ?
O15C W15 O15B 89.2(5) . . ?
O9C W15 O15B 157.2(5) . . ?
O17B W15 O15B 82.8(5) . . ?
O15A W15 O8P 167.5(5) . . ?
O15C W15 O8P 85.0(5) . . ?
O9C W15 O8P 85.1(4) . . ?
O17B W15 O8P 72.3(4) . . ?
O15B W15 O8P 72.2(4) . . ?
O16A W16 O13C 102.6(6) . . ?
O16A W16 O15B 100.7(5) . . ?
O13C W16 O15B 92.4(5) . . ?
O16A W16 O16C 101.9(5) . . ?
O13C W16 O16C 86.0(5) . . ?
O15B W16 O16C 157.1(5) . . ?
O16A W16 O16B 100.2(6) . . ?
O13C W16 O16B 157.0(5) . . ?
O15B W16 O16B 86.8(5) . . ?
O16C W16 O16B 85.9(5) . . ?
O16A W16 O8P 172.1(5) . . ?
O13C W16 O8P 83.8(4) . . ?
O15B W16 O8P 74.1(4) . . ?
O16C W16 O8P 83.0(4) . . ?
O16B W16 O8P 73.8(4) . . ?
O17A W17 O11C 102.0(5) . . ?
O17A W17 O17C 102.0(5) . . ?
O11C W17 O17C 86.5(5) . . ?
O17A W17 O16B 101.4(5) . . ?
O11C W17 O16B 90.1(5) . . ?
O17C W17 O16B 156.6(5) . . ?
O17A W17 O17B 101.2(5) . . ?
O11C W17 O17B 156.7(5) . . ?
O17C W17 O17B 87.2(5) . . ?
O16B W17 O17B 86.8(5) . . ?
O17A W17 O8P 171.4(5) . . ?
O11C W17 O8P 84.8(4) . . ?
O17C W17 O8P 83.7(4) . . ?
O16B W17 O8P 73.0(4) . . ?
O17B W17 O8P 72.2(4) . . ?
O18A W18 O18D 103.2(6) . . ?
O18A W18 O18C 103.9(5) . . ?
O18D W18 O18C 94.5(5) . . ?
O18A W18 O20B 100.5(5) . . ?
O18D W18 O20B 91.8(5) . . ?
O18C W18 O20B 152.6(5) . . ?
O18A W18 O18B 94.3(5) . . ?
O18D W18 O18B 162.3(5) . . ?
O18C W18 O18B 83.9(5) . . ?
O20B W18 O18B 82.1(5) . . ?
O18A W18 O9P 162.8(5) . . ?
O18D W18 O9P 92.8(5) . . ?
O18C W18 O9P 80.5(4) . . ?
O20B W18 O9P 72.6(4) . . ?
O18B W18 O9P 69.5(4) . . ?
O19A W19 O18B 101.7(5) . . ?
O19A W19 O24C 103.0(5) . . ?
O18B W19 O24C 92.2(5) . . ?
O19A W19 O19B 100.2(5) . . ?
O18B W19 O19B 89.2(5) . . ?
O24C W19 O19B 156.0(5) . . ?
O19A W19 O19C 102.3(5) . . ?
O18B W19 O19C 155.9(5) . . ?
O24C W19 O19C 83.9(5) . . ?
O19B W19 O19C 85.1(5) . . ?
O19A W19 O9P 170.9(5) . . ?
O18B W19 O9P 73.4(4) . . ?
O24C W19 O9P 85.1(4) . . ?
O19B W19 O9P 72.4(4) . . ?
O19C W19 O9P 82.6(4) . . ?
O20A W20 O20C 103.7(5) . . ?
O20A W20 O22C 100.2(5) . . ?
O20C W20 O22C 88.4(5) . . ?
O20A W20 O19B 99.3(5) . . ?
O20C W20 O19B 157.0(5) . . ?
O22C W20 O19B 87.3(5) . . ?
O20A W20 O20B 100.6(5) . . ?
O20C W20 O20B 88.8(5) . . ?
O22C W20 O20B 159.1(5) . . ?
O19B W20 O20B 87.3(5) . . ?
O20A W20 O9P 170.2(5) . . ?
O20C W20 O9P 84.0(4) . . ?
O22C W20 O9P 85.9(4) . . ?
O19B W20 O9P 73.2(4) . . ?
O20B W20 O9P 73.2(4) . . ?
O21A W21 O21D 100.6(6) . . ?
O21A W21 O21E 96.5(5) . . ?
O21D W21 O21E 98.2(5) . . ?
O21A W21 O20C 91.4(5) . . ?
O21D W21 O20C 97.6(5) . . ?
O21E W21 O20C 160.6(5) . . ?
O21A W21 O21C 91.1(5) . . ?
O21D W21 O21C 168.2(5) . . ?
O21E W21 O21C 81.5(5) . . ?
O20C W21 O21C 80.7(5) . . ?
O21A W21 O10P 171.0(5) . . ?
O21D W21 O10P 87.8(5) . . ?
O21E W21 O10P 85.2(4) . . ?
O20C W21 O10P 84.3(4) . . ?
O21C W21 O10P 80.4(4) . . ?
O22A W22 O21C 104.4(5) . . ?
O22A W22 O22E 97.6(5) . . ?
O21C W22 O22E 92.6(5) . . ?
O22A W22 O22C 96.9(5) . . ?
O21C W22 O22C 89.8(5) . . ?
O22E W22 O22C 164.2(5) . . ?
O22A W22 O22B 97.7(5) . . ?
O21C W22 O22B 157.9(5) . . ?
O22E W22 O22B 85.2(5) . . ?
O22C W22 O22B 86.7(5) . . ?
O22A W22 O11P 168.7(5) . . ?
O21C W22 O11P 86.7(4) . . ?
O22E W22 O11P 83.1(4) . . ?
O22C W22 O11P 81.4(4) . . ?
O22B W22 O11P 71.2(4) . . ?
O23A W23 O19C 97.8(5) . . ?
O23A W23 O22B 99.7(5) . . ?
O19C W23 O22B 93.3(5) . . ?
O23A W23 O23C 102.2(5) . . ?
O19C W23 O23C 87.2(5) . . ?
O22B W23 O23C 157.8(5) . . ?
O23A W23 O23E 96.3(5) . . ?
O19C W23 O23E 164.9(5) . . ?
O22B W23 O23E 89.4(5) . . ?
O23C W23 O23E 84.7(5) . . ?
O23A W23 O11P 174.1(5) . . ?
O19C W23 O11P 82.3(4) . . ?
O22B W23 O11P 74.4(4) . . ?
O23C W23 O11P 83.7(4) . . ?
O23E W23 O11P 84.2(4) . . ?
O24A W24 O24B 101.5(5) . . ?
O24A W24 O23C 103.2(5) . . ?
O24B W24 O23C 155.3(5) . . ?
O24A W24 O24C 97.3(5) . . ?
O24B W24 O24C 91.8(5) . . ?
O23C W24 O24C 86.6(5) . . ?
O24A W24 O24E 97.3(5) . . ?
O24B W24 O24E 88.5(5) . . ?
O23C W24 O24E 86.9(5) . . ?
O24C W24 O24E 165.0(5) . . ?
O24A W24 O12P 172.9(5) . . ?
O24B W24 O12P 71.4(4) . . ?
O23C W24 O12P 83.9(4) . . ?
O24C W24 O12P 82.1(4) . . ?
O24E W24 O12P 83.8(4) . . ?
O25A W25 O25D 104.7(5) . . ?
O25A W25 O18C 94.2(5) . . ?
O25D W25 O18C 92.5(5) . . ?
O25A W25 O25E 99.1(5) . . ?
O25D W25 O25E 94.1(5) . . ?
O18C W25 O25E 163.2(5) . . ?
O25A W25 O24B 90.0(5) . . ?
O25D W25 O24B 165.4(5) . . ?
O18C W25 O24B 86.2(5) . . ?
O25E W25 O24B 83.5(5) . . ?
O25A W25 O12P 161.1(5) . . ?
O25D W25 O12P 93.8(5) . . ?
O18C W25 O12P 80.8(4) . . ?
O25E W25 O12P 83.3(5) . . ?
O24B W25 O12P 71.6(4) . . ?
O26A W26 O31C 102.3(5) . . ?
O26A W26 O25E 101.2(5) . . ?
O31C W26 O25E 90.9(5) . . ?
O26A W26 O26B 97.2(5) . . ?
O31C W26 O26B 159.6(5) . . ?
O25E W26 O26B 91.1(5) . . ?
O26A W26 O26C 94.6(5) . . ?
O31C W26 O26C 85.4(5) . . ?
O25E W26 O26C 164.2(5) . . ?
O26B W26 O26C 87.2(5) . . ?
O26A W26 O13P 169.8(5) . . ?
O31C W26 O13P 86.6(5) . . ?
O25E W26 O13P 83.5(5) . . ?
O26B W26 O13P 73.5(5) . . ?
O26C W26 O13P 81.0(4) . . ?
O27A W27 O24E 99.7(5) . . ?
O27A W27 O26B 100.5(5) . . ?
O24E W27 O26B 91.7(5) . . ?
O27A W27 O27C 101.6(5) . . ?
O24E W27 O27C 89.4(5) . . ?
O26B W27 O27C 157.4(5) . . ?
O27A W27 O34C 97.4(5) . . ?
O24E W27 O34C 162.6(5) . . ?
O26B W27 O34C 88.0(5) . . ?
O27C W27 O34C 84.4(5) . . ?
O27A W27 O13P 172.9(5) . . ?
O24E W27 O13P 82.7(4) . . ?
O26B W27 O13P 72.7(5) . . ?
O27C W27 O13P 85.1(5) . . ?
O34C W27 O13P 80.6(4) . . ?
O28A W28 O23E 99.6(5) . . ?
O28A W28 O27C 101.0(6) . . ?
O23E W28 O27C 91.7(5) . . ?
O28A W28 O28B 100.3(5) . . ?
O23E W28 O28B 90.4(5) . . ?
O27C W28 O28B 157.9(5) . . ?
O28A W28 O28C 97.6(5) . . ?
O23E W28 O28C 162.7(5) . . ?
O27C W28 O28C 84.7(5) . . ?
O28B W28 O28C 86.8(5) . . ?
O28A W28 O14P 172.5(5) . . ?
O23E W28 O14P 83.3(4) . . ?
O27C W28 O14P 85.7(4) . . ?
O28B W28 O14P 72.7(4) . . ?
O28C W28 O14P 79.6(4) . . ?
O29A W29 O22E 98.0(5) . . ?
O29A W29 O28B 99.6(5) . . ?
O22E W29 O28B 90.3(5) . . ?
O29A W29 O29C 101.6(5) . . ?
O22E W29 O29C 88.9(5) . . ?
O28B W29 O29C 158.7(5) . . ?
O29A W29 O33C 96.8(5) . . ?
O22E W29 O33C 164.8(5) . . ?
O28B W29 O33C 90.7(5) . . ?
O29C W29 O33C 84.8(5) . . ?
O29A W29 O14P 174.4(5) . . ?
O22E W29 O14P 83.4(4) . . ?
O28B W29 O14P 74.9(4) . . ?
O29C W29 O14P 83.9(4) . . ?
O33C W29 O14P 82.2(4) . . ?
O30A W30 O21E 98.7(5) . . ?
O30A W30 O29C 100.7(5) . . ?
O21E W30 O29C 90.4(5) . . ?
O30A W30 O30B 99.2(5) . . ?
O21E W30 O30B 90.8(5) . . ?
O29C W30 O30B 159.7(5) . . ?
O30A W30 O30C 96.2(5) . . ?
O21E W30 O30C 165.0(5) . . ?
O29C W30 O30C 85.4(5) . . ?
O30B W30 O30C 88.2(5) . . ?
O30A W30 O15P 173.2(5) . . ?
O21E W30 O15P 84.0(4) . . ?
O29C W30 O15P 85.4(4) . . ?
O30B W30 O15P 74.5(4) . . ?
O30C W30 O15P 81.3(4) . . ?
O31A W31 O31D 101.8(6) . . ?
O31A W31 O30B 102.0(5) . . ?
O31D W31 O30B 94.2(5) . . ?
O31A W31 O31C 100.9(5) . . ?
O31D W31 O31C 95.4(5) . . ?
O30B W31 O31C 152.7(5) . . ?
O31A W31 O32C 90.5(5) . . ?
O31D W31 O32C 167.6(5) . . ?
O30B W31 O32C 84.5(5) . . ?
O31C W31 O32C 80.6(5) . . ?
O31A W31 O15P 166.6(5) . . ?
O31D W31 O15P 90.7(5) . . ?
O30B W31 O15P 72.1(4) . . ?
O31C W31 O15P 82.3(4) . . ?
O32C W31 O15P 77.2(4) . . ?
O32A W32 O32C 104.6(6) . . ?
O32A W32 O26C 102.8(5) . . ?
O32C W32 O26C 90.2(5) . . ?
O32A W32 O32B 99.9(5) . . ?
O32C W32 O32B 91.1(5) . . ?
O26C W32 O32B 156.2(5) . . ?
O32A W32 O34B 98.9(5) . . ?
O32C W32 O34B 156.4(5) . . ?
O26C W32 O34B 86.1(5) . . ?
O32B W32 O34B 83.2(5) . . ?
O32A W32 O16P 168.3(5) . . ?
O32C W32 O16P 85.0(5) . . ?
O26C W32 O16P 83.5(4) . . ?
O32B W32 O16P 72.9(4) . . ?
O34B W32 O16P 71.4(4) . . ?
O33A W33 O32B 102.9(5) . . ?
O33A W33 O33C 99.5(5) . . ?
O32B W33 O33C 157.6(5) . . ?
O33A W33 O30C 102.7(5) . . ?
O32B W33 O30C 90.2(5) . . ?
O33C W33 O30C 84.8(5) . . ?
O33A W33 O33B 101.7(5) . . ?
O32B W33 O33B 87.6(5) . . ?
O33C W33 O33B 87.9(5) . . ?
O30C W33 O33B 155.3(5) . . ?
O33A W33 O16P 174.2(5) . . ?
O32B W33 O16P 74.2(4) . . ?
O33C W33 O16P 83.5(4) . . ?
O30C W33 O16P 82.4(4) . . ?
O33B W33 O16P 73.4(4) . . ?
O34A W34 O34B 99.5(5) . . ?
O34A W34 O34C 102.4(5) . . ?
O34B W34 O34C 89.8(5) . . ?
O34A W34 O28C 103.7(5) . . ?
O34B W34 O28C 156.7(5) . . ?
O34C W34 O28C 87.2(5) . . ?
O34A W34 O33B 100.0(5) . . ?
O34B W34 O33B 87.2(5) . . ?
O34C W34 O33B 157.5(5) . . ?
O28C W34 O33B 86.9(4) . . ?
O34A W34 O16P 169.6(5) . . ?
O34B W34 O16P 73.2(5) . . ?
O34C W34 O16P 85.2(4) . . ?
O28C W34 O16P 83.6(4) . . ?
O33B W34 O16P 72.6(4) . . ?
W2 O1B W1 120.7(6) . . ?
W8 O1C W1 140.6(6) . . ?
W1 O1D Ce1 156.3(6) . . ?
P1 O1P W3 123.4(6) . . ?
P1 O1P W2 125.9(6) . . ?
W3 O1P W2 90.8(4) . . ?
P1 O1P W1 123.0(6) . . ?
W3 O1P W1 91.9(4) . . ?
W2 O1P W1 92.3(4) . . ?
W3 O2B W2 121.3(6) . . ?
W6 O2C W2 151.6(6) . . ?
P1 O2P W4 136.6(7) . . ?
W1 O3B W3 121.6(6) . . ?
W3 O3C W4 152.1(7) . . ?
P1 O3P W6 131.1(6) . . ?
P1 O3P W5 123.9(6) . . ?
W6 O3P W5 92.6(4) . . ?
W4 O4A K1 114.6(5) . . ?
W5 O4C W4 151.2(6) . . ?
W5 O4C K1 101.4(5) . . ?
W4 O4C K1 95.1(4) . . ?
W4 O4D Ce1 141.2(6) . . ?
W13 O4E W4 166.4(7) . . ?
P1 O4P W8 126.3(6) . . ?
P1 O4P W7 128.1(6) . . ?
W8 O4P W7 93.2(3) . . ?
W5 O5A K1 100.4(5) . . ?
W6 O5B W5 120.8(6) . . ?
W3 O5C W5 147.4(6) . . ?
W12 O5E W5 158.4(7) . . ?
P2 O5P W9 128.6(6) . . ?
P2 O5P W10 128.5(6) . . ?
W9 O5P W10 90.8(4) . . ?
W6 O6C W7 149.6(7) . . ?
W11 O6E W6 161.9(7) . . ?
P2 O6P W12 128.8(6) . . ?
P2 O6P W11 128.6(6) . . ?
W12 O6P W11 89.5(4) . . ?
W7 O7B W8 123.6(5) . . ?
W2 O7C W7 154.0(6) . . ?
W10 O7E W7 164.2(7) . . ?
P2 O7P W13 128.3(6) . . ?
P2 O7P W14 130.0(6) . . ?
W13 O7P W14 91.1(4) . . ?
W8 O8A Ce2 147.5(6) . . ?
W8 O8D Ce1 155.7(6) . . ?
W9 O8E W8 158.0(7) . . ?
P2 O8P W16 125.5(6) . . ?
P2 O8P W15 122.3(6) . . ?
W16 O8P W15 91.9(4) . . ?
P2 O8P W17 124.0(6) . . ?
W16 O8P W17 90.8(4) . . ?
W15 O8P W17 92.9(4) . . ?
W10 O9B W9 123.0(6) . . ?
W15 O9C W9 146.7(6) . . ?
P3 O9P W20 122.3(6) . . ?
P3 O9P W19 125.9(6) . . ?
W20 O9P W19 91.2(4) . . ?
P3 O9P W18 123.5(6) . . ?
W20 O9P W18 91.8(4) . . ?
W19 O9P W18 92.6(4) . . ?
W11 O10C W10 150.4(7) . . ?
P3 O10P W21 135.9(7) . . ?
W12 O11B W11 121.5(6) . . ?
W17 O11C W11 151.7(6) . . ?
P3 O11P W23 131.1(6) . . ?
P3 O11P W22 123.8(6) . . ?
W23 O11P W22 92.9(4) . . ?
W12 O12C W13 150.9(7) . . ?
P3 O12P W25 127.8(7) . . ?
P3 O12P W24 126.7(6) . . ?
W25 O12P W24 93.1(4) . . ?
W13 O13B W14 121.3(6) . . ?
W16 O13C W13 152.2(7) . . ?
P4 O13P W26 128.0(6) . . ?
P4 O13P W27 128.9(7) . . ?
W26 O13P W27 91.8(4) . . ?
W9 O14C W14 156.5(7) . . ?
W14 O14D Ce1 157.7(7) . . ?
P4 O14P W29 129.0(6) . . ?
P4 O14P W28 127.7(6) . . ?
W29 O14P W28 90.5(4) . . ?
W16 O15B W15 121.7(6) . . ?
W15 O15C W14 149.0(6) . . ?
P4 O15P W30 127.8(6) . . ?
P4 O15P W31 130.4(6) . . ?
W30 O15P W31 90.6(4) . . ?
W16 O16B W17 122.3(6) . . ?
W12 O16C W16 150.0(7) . . ?
P4 O16P W33 125.3(6) . . ?
P4 O16P W32 123.4(6) . . ?
W33 O16P W32 91.0(4) . . ?
P4 O16P W34 123.9(6) . . ?
W33 O16P W34 91.1(4) . . ?
W32 O16P W34 92.5(4) . . ?
W17 O17B W15 122.6(6) . . ?
W10 O17C W17 151.2(7) . . ?
W19 O18B W18 124.6(6) . . ?
W18 O18C W25 143.7(6) . . ?
W18 O18D Ce2 154.9(6) . . ?
W19 O19B W20 123.1(6) . . ?
W23 O19C W19 152.6(7) . . ?
W18 O20B W20 122.1(6) . . ?
W20 O20C W21 152.8(7) . . ?
W22 O21C W21 149.2(6) . . ?
W30 O21E W21 166.8(7) . . ?
W21 O21D Ce2 143.2(6) . . ?
W23 O22B W22 121.6(6) . . ?
W20 O22C W22 146.5(6) . . ?
W29 O22E W22 157.8(7) . . ?
W23 O23C W24 149.1(7) . . ?
W28 O23E W23 162.7(7) . . ?
W24 O24B W25 123.9(6) . . ?
W19 O24C W24 152.3(6) . . ?
W27 O24E W24 163.9(7) . . ?
W25 O25A Ce1 153.3(6) . . ?
W26 O25E W25 157.9(7) . . ?
W25 O25D Ce2 157.6(6) . . ?
W27 O26B W26 121.7(6) . . ?
W32 O26C W26 147.4(7) . . ?
W28 O27C W27 154.2(7) . . ?
W34 O28C W28 150.7(6) . . ?
W29 O28B W28 121.6(6) . . ?
W30 O29C W29 151.7(7) . . ?
W30 O30B W31 121.9(6) . . ?
W33 O30C W30 151.9(7) . . ?
W26 O31C W31 157.2(7) . . ?
W31 O31D Ce2 157.1(6) . . ?
W33 O32B W32 121.8(6) . . ?
W32 O32C W31 151.2(6) . . ?
W33 O33B W34 122.9(6) . . ?
W33 O33C W29 152.9(7) . . ?
W34 O34B W32 122.9(6) . . ?
W34 O34C W27 150.5(6) . . ?
O4A K1 O4A 180.000(2) 2_656 . ?
O4A K1 O33W 81.4(5) 2_656 2_656 ?
O4A K1 O33W 98.6(5) . 2_656 ?
O4A K1 O33W 98.6(5) 2_656 . ?
O4A K1 O33W 81.4(5) . . ?
O33W K1 O33W 180.000(4) 2_656 . ?
O4A K1 O4C 59.5(3) 2_656 2_656 ?
O4A K1 O4C 120.5(3) . 2_656 ?
O33W K1 O4C 102.4(4) 2_656 2_656 ?
O33W K1 O4C 77.6(4) . 2_656 ?
O4A K1 O4C 120.5(3) 2_656 . ?
O4A K1 O4C 59.5(3) . . ?
O33W K1 O4C 77.6(4) 2_656 . ?
O33W K1 O4C 102.4(4) . . ?
O4C K1 O4C 180.0(5) 2_656 . ?
O4A K1 O5A 113.8(3) 2_656 2_656 ?
O4A K1 O5A 66.2(3) . 2_656 ?
O33W K1 O5A 101.0(5) 2_656 2_656 ?
O33W K1 O5A 79.0(5) . 2_656 ?
O4C K1 O5A 55.5(3) 2_656 2_656 ?
O4C K1 O5A 124.5(3) . 2_656 ?
O4A K1 O5A 66.2(3) 2_656 . ?
O4A K1 O5A 113.8(3) . . ?
O33W K1 O5A 79.0(5) 2_656 . ?
O33W K1 O5A 101.0(5) . . ?
O4C K1 O5A 124.5(3) 2_656 . ?
O4C K1 O5A 55.5(3) . . ?
O5A K1 O5A 180.0(3) 2_656 . ?

loop_
_geom_bond_atom_site_label_1
_geom_bond_atom_site_label_2
_geom_bond_distance
_geom_bond_site_symmetry_2
_geom_bond_publ_flag
Ce1 O4D 2.434(11) . ?
Ce1 O14D 2.466(13) . ?
Ce1 O1D 2.482(12) . ?
Ce1 O8D 2.495(12) . ?
Ce1 O25A 2.541(11) . ?
Ce1 O1W 2.543(13) . ?
Ce1 O2W 2.564(14) . ?
Ce1 O3W 2.602(12) . ?
Ce1 O4W 2.633(13) . ?
Ce2 O21D 2.455(12) . ?
Ce2 O25D 2.458(12) . ?
Ce2 O18D 2.464(11) . ?
Ce2 O31D 2.469(12) . ?
Ce2 O5W 2.557(15) . ?
Ce2 O6W 2.558(15) . ?
Ce2 O8W 2.589(12) . ?
Ce2 O7W 2.620(13) . ?
Ce2 O8A 2.676(11) . ?
P1 O2P 1.518(12) . ?
P1 O4P 1.519(11) . ?
P1 O3P 1.551(12) . ?
P1 O1P 1.585(12) . ?
P2 O6P 1.524(12) . ?
P2 O5P 1.530(11) . ?
P2 O7P 1.536(12) . ?
P2 O8P 1.605(12) . ?
P3 O10P 1.517(11) . ?
P3 O12P 1.522(11) . ?
P3 O11P 1.563(11) . ?
P3 O9P 1.600(12) . ?
P4 O15P 1.529(12) . ?
P4 O14P 1.545(12) . ?
P4 O13P 1.553(12) . ?
P4 O16P 1.602(12) . ?
W1 O1A 1.727(12) . ?
W1 O1D 1.733(12) . ?
W1 O1C 1.930(12) . ?
W1 O3B 1.932(12) . ?
W1 O1B 2.130(12) . ?
W1 O1P 2.391(11) . ?
W2 O2A 1.724(12) . ?
W2 O1B 1.828(12) . ?
W2 O7C 1.883(11) . ?
W2 O2B 1.938(11) . ?
W2 O2C 1.984(11) . ?
W2 O1P 2.386(11) . ?
W3 O3A 1.729(12) . ?
W3 O5C 1.880(11) . ?
W3 O3C 1.896(11) . ?
W3 O2B 1.923(11) . ?
W3 O3B 1.964(12) . ?
W3 O1P 2.342(11) . ?
W4 O4A 1.740(11) . ?
W4 O4D 1.753(12) . ?
W4 O3C 1.949(11) . ?
W4 O4E 1.950(12) . ?
W4 O4C 2.123(12) . ?
W4 O2P 2.130(11) . ?
W5 O5A 1.707(11) . ?
W5 O4C 1.783(11) . ?
W5 O5E 1.908(12) . ?
W5 O5C 1.955(11) . ?
W5 O5B 1.981(11) . ?
W5 O3P 2.377(11) . ?
W6 O6A 1.729(13) . ?
W6 O2C 1.842(11) . ?
W6 O5B 1.896(11) . ?
W6 O6C 1.905(12) . ?
W6 O6E 1.973(12) . ?
W6 O3P 2.284(11) . ?
W7 O7A 1.698(12) . ?
W7 O7B 1.853(11) . ?
W7 O6C 1.910(12) . ?
W7 O7E 1.914(12) . ?
W7 O7C 1.953(11) . ?
W7 O4P 2.410(10) . ?
W8 O8D 1.741(11) . ?
W8 O8A 1.761(11) . ?
W8 O1C 1.919(11) . ?
W8 O8E 1.965(12) . ?
W8 O7B 2.073(11) . ?
W8 O4P 2.356(10) . ?
W9 O9A 1.740(12) . ?
W9 O8E 1.866(11) . ?
W9 O14C 1.877(11) . ?
W9 O9B 1.929(11) . ?
W9 O9C 1.986(11) . ?
W9 O5P 2.334(11) . ?
W10 O10A 1.719(13) . ?
W10 O17C 1.884(12) . ?
W10 O7E 1.896(12) . ?
W10 O9B 1.903(11) . ?
W10 O10C 1.917(12) . ?
W10 O5P 2.395(11) . ?
W11 O11A 1.693(13) . ?
W11 O6E 1.840(12) . ?
W11 O10C 1.902(12) . ?
W11 O11B 1.929(11) . ?
W11 O11C 1.960(11) . ?
W11 O6P 2.428(12) . ?
W12 O12A 1.702(12) . ?
W12 O5E 1.886(11) . ?
W12 O12C 1.888(12) . ?
W12 O16C 1.914(12) . ?
W12 O11B 1.917(12) . ?
W12 O6P 2.339(11) . ?
W13 O13A 1.698(12) . ?
W13 O4E 1.845(12) . ?
W13 O13B 1.910(12) . ?
W13 O12C 1.925(12) . ?
W13 O13C 1.971(12) . ?
W13 O7P 2.311(10) . ?
W14 O14A 1.712(13) . ?
W14 O14D 1.742(13) . ?
W14 O14C 1.917(11) . ?
W14 O13B 1.935(11) . ?
W14 O15C 2.095(12) . ?
W14 O7P 2.383(11) . ?
W15 O15A 1.732(13) . ?
W15 O15C 1.807(12) . ?
W15 O9C 1.861(10) . ?
W15 O17B 1.983(12) . ?
W15 O15B 1.992(11) . ?
W15 O8P 2.361(11) . ?
W16 O16A 1.716(12) . ?
W16 O13C 1.874(12) . ?
W16 O15B 1.888(12) . ?
W16 O16C 1.920(12) . ?
W16 O16B 1.929(12) . ?
W16 O8P 2.356(11) . ?
W17 O17A 1.668(12) . ?
W17 O11C 1.872(11) . ?
W17 O17C 1.928(12) . ?
W17 O16B 1.930(11) . ?
W17 O17B 1.943(12) . ?
W17 O8P 2.390(11) . ?
W18 O18A 1.728(12) . ?
W18 O18D 1.742(11) . ?
W18 O18C 1.892(12) . ?
W18 O20B 1.926(11) . ?
W18 O18B 2.065(11) . ?
W18 O9P 2.405(11) . ?
W19 O19A 1.699(12) . ?
W19 O18B 1.842(12) . ?
W19 O24C 1.888(11) . ?
W19 O19B 1.918(11) . ?
W19 O19C 1.958(11) . ?
W19 O9P 2.383(11) . ?
W20 O20A 1.709(12) . ?
W20 O20C 1.858(11) . ?
W20 O22C 1.912(11) . ?
W20 O19B 1.924(11) . ?
W20 O20B 1.973(11) . ?
W20 O9P 2.345(11) . ?
W21 O21A 1.732(12) . ?
W21 O21D 1.754(12) . ?
W21 O21E 1.933(11) . ?
W21 O20C 1.975(11) . ?
W21 O21C 2.130(12) . ?
W21 O10P 2.141(11) . ?
W22 O22A 1.709(12) . ?
W22 O21C 1.798(12) . ?
W22 O22E 1.917(12) . ?
W22 O22C 1.928(11) . ?
W22 O22B 1.981(11) . ?
W22 O11P 2.354(10) . ?
W23 O23A 1.707(12) . ?
W23 O19C 1.873(11) . ?
W23 O22B 1.876(11) . ?
W23 O23C 1.913(12) . ?
W23 O23E 1.971(11) . ?
W23 O11P 2.291(11) . ?
W24 O24A 1.699(11) . ?
W24 O24B 1.862(12) . ?
W24 O23C 1.917(12) . ?
W24 O24C 1.931(11) . ?
W24 O24E 1.937(11) . ?
W24 O12P 2.440(11) . ?
W25 O25A 1.730(11) . ?
W25 O25D 1.741(12) . ?
W25 O18C 1.936(12) . ?
W25 O25E 1.940(12) . ?
W25 O24B 2.045(12) . ?
W25 O12P 2.308(11) . ?
W26 O26A 1.710(12) . ?
W26 O31C 1.851(11) . ?
W26 O25E 1.872(12) . ?
W26 O26B 1.942(12) . ?
W26 O26C 1.967(11) . ?
W26 O13P 2.312(12) . ?
W27 O27A 1.718(12) . ?
W27 O24E 1.865(11) . ?
W27 O26B 1.908(12) . ?
W27 O27C 1.915(12) . ?
W27 O34C 1.947(11) . ?
W27 O13P 2.370(12) . ?
W28 O28A 1.707(13) . ?
W28 O23E 1.853(11) . ?
W28 O27C 1.866(11) . ?
W28 O28B 1.926(11) . ?
W28 O28C 1.960(11) . ?
W28 O14P 2.390(11) . ?
W29 O29A 1.720(12) . ?
W29 O22E 1.889(12) . ?
W29 O28B 1.902(12) . ?
W29 O29C 1.907(12) . ?
W29 O33C 1.920(11) . ?
W29 O14P 2.314(11) . ?
W30 O30A 1.711(11) . ?
W30 O21E 1.857(11) . ?
W30 O29C 1.890(12) . ?
W30 O30B 1.914(12) . ?
W30 O30C 1.935(12) . ?
W30 O15P 2.320(11) . ?
W31 O31A 1.715(12) . ?
W31 O31D 1.743(12) . ?
W31 O30B 1.934(11) . ?
W31 O31C 1.937(11) . ?
W31 O32C 2.101(12) . ?
W31 O15P 2.410(11) . ?
W32 O32A 1.724(12) . ?
W32 O32C 1.788(12) . ?
W32 O26C 1.883(11) . ?
W32 O32B 1.966(11) . ?
W32 O34B 2.010(12) . ?
W32 O16P 2.365(11) . ?
W33 O33A 1.703(11) . ?
W33 O32B 1.892(12) . ?
W33 O33C 1.897(11) . ?
W33 O30C 1.901(12) . ?
W33 O33B 1.909(11) . ?
W33 O16P 2.364(11) . ?
W34 O34A 1.703(12) . ?
W34 O34B 1.888(12) . ?
W34 O34C 1.889(11) . ?
W34 O28C 1.891(11) . ?
W34 O33B 1.941(10) . ?
W34 O16P 2.374(12) . ?
O4A K1 2.645(11) . ?
O4C K1 2.875(11) . ?
O5A K1 2.953(11) . ?
O33W K1 2.744(19) . ?
O46W O65W 0.72(4) . ?
O47W O58W 1.01(4) . ?
O49W O60W 1.34(5) . ?
O55W O59W 0.95(4) . ?
O61W O62W 1.14(5) . ?
O63W O64W 1.04(5) 1_455 ?
O64W O63W 1.04(5) 1_655 ?
K1 O4A 2.645(11) 2_656 ?
K1 O33W 2.744(19) 2_656 ?
K1 O4C 2.875(11) 2_656 ?
K1 O5A 2.953(12) 2_656 ?
